data_4108317
loop_
_publ_author_name
'Ryan C. Clark'
'Sang Yeul Lee'
'Dale L. Boger'

_publ_section_title
;
 Total Synthesis of Chlorofusin, Its Seven Chromophore Diastereomers, and
 Key Partial Structures
;
_journal_name_full 'Journal of the American Chemical Society'
_journal_page_first 12355
_journal_page_last 12369
_journal_paper_doi 10.1021/ja8012819
_journal_volume 130
_journal_year 2008
_chemical_formula_sum 'C22 H22 Cl N O6'
_chemical_formula_weight 431.86
_chemical_name_systematic
; 
 ? 
;
_space_group_IT_number 14
_symmetry_cell_setting monoclinic
_symmetry_space_group_name_Hall '-P 2ybc'
_symmetry_space_group_name_H-M 'P 1 21/c 1'
_atom_sites_solution_hydrogens geom
_atom_sites_solution_primary direct
_atom_sites_solution_secondary difmap
_audit_creation_method SHELXL-97
_cell_angle_alpha 90.00
_cell_angle_beta 96.12(3)
_cell_angle_gamma 90.00
_cell_formula_units_Z 8
_cell_length_a 7.9229(16)
_cell_length_b 20.997(4)
_cell_length_c 25.787(5)
_cell_measurement_reflns_used 8122
_cell_measurement_temperature 296(2)
_cell_measurement_theta_max 25.96
_cell_measurement_theta_min 2.59
_cell_volume 4265.4(15)
_computing_cell_refinement 'Bruker SAINT+'
_computing_data_collection 'Bruker SMART'
_computing_data_reduction 'Bruker SAINT+'
_computing_molecular_graphics 'Bruker SHELXTL'
_computing_publication_material 'Bruker SHELXTL'
_computing_structure_refinement 'SHELXL-97 (Sheldrick, 1997)'
_computing_structure_solution 'SHELXS-97 (Sheldrick, 1997)'
_diffrn_ambient_temperature 296(2)
_diffrn_measured_fraction_theta_full 0.999
_diffrn_measured_fraction_theta_max 0.999
_diffrn_measurement_device_type 'CCD area detector'
_diffrn_measurement_method 'phi and omega scans'
_diffrn_radiation_monochromator graphite
_diffrn_radiation_source 'normal-focus sealed tube'
_diffrn_radiation_type MoK\a
_diffrn_radiation_wavelength 0.71073
_diffrn_reflns_av_R_equivalents 0.0534
_diffrn_reflns_av_sigmaI/netI 0.0485
_diffrn_reflns_limit_h_max 9
_diffrn_reflns_limit_h_min -9
_diffrn_reflns_limit_k_max 24
_diffrn_reflns_limit_k_min -24
_diffrn_reflns_limit_l_max 30
_diffrn_reflns_limit_l_min -30
_diffrn_reflns_number 31261
_diffrn_reflns_theta_full 25.00
_diffrn_reflns_theta_max 25.00
_diffrn_reflns_theta_min 1.25
_diffrn_standards_decay_% 1
_exptl_absorpt_coefficient_mu 0.217
_exptl_absorpt_correction_T_max 0.9702
_exptl_absorpt_correction_T_min 0.9456
_exptl_absorpt_correction_type multi-scan
_exptl_absorpt_process_details 'SADBAS (Sheldrick, 1999)'
_exptl_crystal_colour Colorless
_exptl_crystal_density_diffrn 1.345
_exptl_crystal_density_meas 0
_exptl_crystal_description Parallelpiped
_exptl_crystal_F_000 1808
_exptl_crystal_size_max 0.26
_exptl_crystal_size_mid 0.18
_exptl_crystal_size_min 0.14
_refine_diff_density_max 0.335
_refine_diff_density_min -0.360
_refine_diff_density_rms 0.046
_refine_ls_extinction_method none
_refine_ls_goodness_of_fit_ref 1.098
_refine_ls_hydrogen_treatment constr
_refine_ls_matrix_type full
_refine_ls_number_parameters 547
_refine_ls_number_reflns 7517
_refine_ls_number_restraints 0
_refine_ls_restrained_S_all 1.098
_refine_ls_R_factor_all 0.0976
_refine_ls_R_factor_gt 0.0675
_refine_ls_shift/su_max 0.092
_refine_ls_shift/su_mean 0.008
_refine_ls_structure_factor_coef Fsqd
_refine_ls_weighting_details 'calc w=1/[\s^2^(Fo^2^)+(0.0500P)^2^+2.6000P] where P=(Fo^2^+2Fc^2^)/3'
_refine_ls_weighting_scheme calc
_refine_ls_wR_factor_gt 0.1345
_refine_ls_wR_factor_ref 0.1486
_reflns_number_gt 5447
_reflns_number_total 7517
_reflns_threshold_expression >2sigma(I)
_cod_data_source_file ja8012819-file004.cif
_cod_data_source_block sang
_cod_original_cell_volume 4265.3(15)
_cod_database_code 4108317

loop_
_symmetry_equiv_pos_as_xyz
'x, y, z'
'-x, y+1/2, -z+1/2'
'-x, -y, -z'
'x, -y-1/2, z-1/2'

loop_
_atom_site_label
_atom_site_type_symbol
_atom_site_fract_x
_atom_site_fract_y
_atom_site_fract_z
_atom_site_U_iso_or_equiv
_atom_site_adp_type
_atom_site_occupancy
_atom_site_symmetry_multiplicity
_atom_site_calc_flag
_atom_site_refinement_flags
Cl1A Cl 0.14724(13) 0.68183(5) 0.09521(4) 0.0630(3) Uani 1 1 d .
O1A O -0.0964(3) 0.59684(14) 0.03665(9) 0.0702(8) Uani 1 1 d .
O2A O -0.3058(3) 0.50796(13) 0.07068(9) 0.0544(6) Uani 1 1 d .
O3A O -0.0545(4) 0.46373(13) 0.09558(11) 0.0670(8) Uani 1 1 d .
O4A O -0.3120(3) 0.49550(12) 0.17583(8) 0.0522(6) Uani 1 1 d .
O5A O 0.0314(4) 0.70073(12) 0.23257(10) 0.0652(8) Uani 1 1 d .
H5A H 0.0737 0.7120 0.2615 0.078 Uiso 1 1 calc R
O6A O 0.2840(3) 0.64841(10) 0.29734(8) 0.0443(6) Uani 1 1 d .
N1A N 0.0683(3) 0.57258(12) 0.27811(9) 0.0334(6) Uani 1 1 d .
C1A C 0.0127(4) 0.62810(15) 0.12131(12) 0.0405(8) Uani 1 1 d .
C2A C -0.1047(4) 0.59458(17) 0.08286(13) 0.0454(8) Uani 1 1 d .
C3A C -0.2542(4) 0.56024(16) 0.10440(13) 0.0442(8) Uani 1 1 d .
C4A C -0.2210(4) 0.53742(15) 0.16088(12) 0.0383(8) Uani 1 1 d .
C5A C -0.0877(4) 0.56931(14) 0.19354(11) 0.0335(7) Uani 1 1 d .
C6A C 0.0188(4) 0.61623(14) 0.17260(12) 0.0354(7) Uani 1 1 d .
C7A C 0.1336(4) 0.65205(15) 0.21319(12) 0.0409(8) Uani 1 1 d .
H7A H 0.2266 0.6716 0.1967 0.049 Uiso 1 1 calc R
C8A C 0.2065(4) 0.60862(14) 0.25724(12) 0.0342(7) Uani 1 1 d .
C9A C -0.0602(4) 0.55261(14) 0.24522(11) 0.0329(7) Uani 1 1 d .
H9A H -0.1379 0.5251 0.2581 0.039 Uiso 1 1 calc R
C10A C 0.4622(4) 0.63361(19) 0.30747(15) 0.0574(10) Uani 1 1 d .
H10A H 0.4831 0.6065 0.3380 0.069 Uiso 1 1 calc R
H10B H 0.5287 0.6722 0.3133 0.069 Uiso 1 1 calc R
C11A C 0.5065(4) 0.59973(19) 0.25974(17) 0.0623(11) Uani 1 1 d .
H11A H 0.5997 0.5703 0.2681 0.075 Uiso 1 1 calc R
H11B H 0.5369 0.6297 0.2336 0.075 Uiso 1 1 calc R
C12A C 0.3440(4) 0.56460(16) 0.24115(14) 0.0441(8) Uani 1 1 d .
H12A H 0.3399 0.5234 0.2580 0.053 Uiso 1 1 calc R
H12B H 0.3331 0.5586 0.2036 0.053 Uiso 1 1 calc R
C13A C -0.4042(5) 0.6064(2) 0.10183(15) 0.0636(11) Uani 1 1 d .
H13A H -0.4293 0.6216 0.0667 0.076 Uiso 1 1 calc R
H13B H -0.3757 0.6418 0.1247 0.076 Uiso 1 1 calc R
H13C H -0.5017 0.5849 0.1125 0.076 Uiso 1 1 calc R
C14A C -0.1881(6) 0.4615(2) 0.06949(14) 0.0575(10) Uani 1 1 d .
C15A C -0.2484(7) 0.4095(2) 0.03305(18) 0.0961(17) Uani 1 1 d .
H15A H -0.1529 0.3856 0.0238 0.115 Uiso 1 1 calc R
H15B H -0.3085 0.4275 0.0022 0.115 Uiso 1 1 calc R
H15C H -0.3229 0.3819 0.0497 0.115 Uiso 1 1 calc R
C16A C 0.0898(4) 0.55064(15) 0.33234(11) 0.0386(8) Uani 1 1 d .
H16A H 0.2052 0.5354 0.3404 0.046 Uiso 1 1 calc R
H16B H 0.0141 0.5149 0.3358 0.046 Uiso 1 1 calc R
C17A C 0.0555(4) 0.60062(15) 0.37175(11) 0.0361(7) Uani 1 1 d .
C18A C 0.1499(5) 0.60101(19) 0.41969(13) 0.0538(10) Uani 1 1 d .
H18A H 0.2368 0.5715 0.4270 0.065 Uiso 1 1 calc R
C19A C 0.1166(5) 0.6448(2) 0.45699(14) 0.0694(12) Uani 1 1 d .
H19A H 0.1804 0.6445 0.4894 0.083 Uiso 1 1 calc R
C20A C -0.0096(5) 0.6889(2) 0.44677(15) 0.0639(11) Uani 1 1 d .
H20A H -0.0315 0.7185 0.4721 0.077 Uiso 1 1 calc R
C21A C -0.1031(5) 0.68925(18) 0.39918(14) 0.0586(10) Uani 1 1 d .
H21A H -0.1887 0.7193 0.3919 0.070 Uiso 1 1 calc R
C22A C -0.0712(4) 0.64533(17) 0.36191(13) 0.0484(9) Uani 1 1 d .
H22A H -0.1359 0.6458 0.3296 0.058 Uiso 1 1 calc R
Cl1B Cl 0.25455(14) 0.28284(5) 0.39671(4) 0.0654(3) Uani 1 1 d .
O1B O 0.5172(3) 0.36253(13) 0.45430(9) 0.0640(8) Uani 1 1 d .
O2B O 0.7333(3) 0.44769(11) 0.41854(8) 0.0453(6) Uani 1 1 d .
O3B O 0.4846(4) 0.49652(12) 0.40058(11) 0.0645(7) Uani 1 1 d .
O4B O 0.7197(3) 0.46427(12) 0.31345(9) 0.0567(7) Uani 1 1 d .
O5B O 0.3534(4) 0.25270(11) 0.26778(11) 0.0682(8) Uani 1 1 d .
H5B H 0.2936 0.2320 0.2460 0.082 Uiso 1 1 calc R
O6B O 0.1392(3) 0.30371(10) 0.19245(8) 0.0413(5) Uani 1 1 d .
N1B N 0.3562(3) 0.37922(11) 0.21035(9) 0.0313(6) Uani 1 1 d .
C1B C 0.3948(4) 0.33409(15) 0.37010(12) 0.0414(8) Uani 1 1 d .
C2B C 0.5201(4) 0.36527(16) 0.40750(13) 0.0433(8) Uani 1 1 d .
C3B C 0.6682(4) 0.39785(15) 0.38439(12) 0.0397(8) Uani 1 1 d .
C4B C 0.6301(4) 0.42239(15) 0.32862(12) 0.0382(8) Uani 1 1 d .
C5B C 0.4982(4) 0.38932(14) 0.29655(11) 0.0333(7) Uani 1 1 d .
C6B C 0.3874(4) 0.34482(14) 0.31846(11) 0.0342(7) Uani 1 1 d .
C7B C 0.2678(4) 0.30866(15) 0.27958(12) 0.0408(8) Uani 1 1 d .
H7B H 0.1671 0.2968 0.2964 0.049 Uiso 1 1 calc R
C8B C 0.2104(4) 0.34697(14) 0.23045(12) 0.0349(7) Uani 1 1 d .
C9B C 0.4782(4) 0.40173(14) 0.24389(11) 0.0326(7) Uani 1 1 d .
H9B H 0.5578 0.4283 0.2309 0.039 Uiso 1 1 calc R
C10B C -0.0326(4) 0.32175(18) 0.17504(14) 0.0536(9) Uani 1 1 d .
H10C H -0.1035 0.2843 0.1685 0.064 Uiso 1 1 calc R
H10D H -0.0369 0.3466 0.1432 0.064 Uiso 1 1 calc R
C11B C -0.0908(4) 0.36069(19) 0.21841(16) 0.0624(11) Uani 1 1 d .
H11C H -0.1330 0.3338 0.2448 0.075 Uiso 1 1 calc R
H11D H -0.1787 0.3906 0.2055 0.075 Uiso 1 1 calc R
C12B C 0.0709(4) 0.39506(16) 0.23966(14) 0.0462(9) Uani 1 1 d .
H12C H 0.0709 0.4045 0.2765 0.055 Uiso 1 1 calc R
H12D H 0.0849 0.4344 0.2209 0.055 Uiso 1 1 calc R
C13B C 0.8123(5) 0.34951(18) 0.38370(14) 0.0611(10) Uani 1 1 d .
H13D H 0.9100 0.3700 0.3722 0.073 Uiso 1 1 calc R
H13E H 0.7768 0.3154 0.3603 0.073 Uiso 1 1 calc R
H13F H 0.8407 0.3328 0.4182 0.073 Uiso 1 1 calc R
C14B C 0.6244(5) 0.49589(18) 0.42408(14) 0.0525(9) Uani 1 1 d .
C15B C 0.6968(6) 0.5447(2) 0.46130(17) 0.0825(14) Uani 1 1 d .
H15D H 0.6339 0.5836 0.4557 0.099 Uiso 1 1 calc R
H15E H 0.8134 0.5521 0.4561 0.099 Uiso 1 1 calc R
H15F H 0.6902 0.5301 0.4963 0.099 Uiso 1 1 calc R
C16B C 0.3440(4) 0.39736(15) 0.15499(11) 0.0383(8) Uani 1 1 d .
H16C H 0.4168 0.4339 0.1514 0.046 Uiso 1 1 calc R
H16D H 0.2283 0.4105 0.1440 0.046 Uiso 1 1 calc R
C17B C 0.3923(4) 0.34553(15) 0.11874(11) 0.0354(7) Uani 1 1 d .
C18B C 0.5174(4) 0.30152(16) 0.13355(13) 0.0456(8) Uani 1 1 d .
H18B H 0.5700 0.3019 0.1676 0.055 Uiso 1 1 calc R
C19B C 0.5660(5) 0.25679(18) 0.09854(15) 0.0569(10) Uani 1 1 d .
H19B H 0.6512 0.2276 0.1089 0.068 Uiso 1 1 calc R
C20B C 0.4876(6) 0.25574(19) 0.04836(15) 0.0620(11) Uani 1 1 d .
H20B H 0.5190 0.2257 0.0247 0.074 Uiso 1 1 calc R
C21B C 0.3626(5) 0.29946(19) 0.03348(13) 0.0600(11) Uani 1 1 d .
H21B H 0.3093 0.2988 -0.0004 0.072 Uiso 1 1 calc R
C22B C 0.3152(5) 0.34426(17) 0.06819(12) 0.0487(9) Uani 1 1 d .
H22B H 0.2310 0.3737 0.0575 0.058 Uiso 1 1 calc R

loop_
_atom_site_aniso_label
_atom_site_aniso_U_11
_atom_site_aniso_U_22
_atom_site_aniso_U_33
_atom_site_aniso_U_23
_atom_site_aniso_U_13
_atom_site_aniso_U_12
Cl1A 0.0785(7) 0.0570(6) 0.0557(6) 0.0132(5) 0.0167(5) -0.0224(5)
O1A 0.0730(19) 0.104(2) 0.0331(14) 0.0122(14) 0.0042(13) -0.0237(17)
O2A 0.0523(15) 0.0713(17) 0.0377(13) -0.0034(12) -0.0041(11) -0.0148(14)
O3A 0.0669(19) 0.0678(18) 0.0649(18) -0.0097(15) 0.0004(16) 0.0054(15)
O4A 0.0545(15) 0.0611(16) 0.0397(13) 0.0067(12) -0.0014(12) -0.0242(13)
O5A 0.084(2) 0.0397(14) 0.0674(18) -0.0121(13) -0.0128(15) 0.0222(14)
O6A 0.0371(13) 0.0476(14) 0.0472(13) -0.0136(11) -0.0001(10) -0.0005(11)
N1A 0.0327(14) 0.0359(14) 0.0315(14) -0.0014(11) 0.0029(11) -0.0004(12)
C1A 0.044(2) 0.0406(19) 0.0376(19) 0.0077(15) 0.0080(15) 0.0015(16)
C2A 0.046(2) 0.054(2) 0.0354(19) 0.0114(16) 0.0023(16) 0.0007(17)
C3A 0.041(2) 0.051(2) 0.0387(19) 0.0027(16) -0.0024(15) -0.0077(17)
C4A 0.0392(19) 0.0390(19) 0.0372(18) -0.0014(15) 0.0062(15) 0.0005(16)
C5A 0.0333(17) 0.0331(17) 0.0342(17) 0.0004(14) 0.0039(14) 0.0019(14)
C6A 0.0325(17) 0.0346(17) 0.0398(18) 0.0001(14) 0.0070(14) 0.0030(14)
C7A 0.046(2) 0.0312(17) 0.0461(19) -0.0013(15) 0.0069(16) 0.0002(15)
C8A 0.0344(17) 0.0319(17) 0.0369(17) -0.0072(14) 0.0070(14) -0.0017(14)
C9A 0.0303(17) 0.0337(17) 0.0351(17) 0.0001(14) 0.0058(14) 0.0036(14)
C10A 0.037(2) 0.063(2) 0.071(3) -0.006(2) -0.0015(19) -0.0048(18)
C11A 0.035(2) 0.063(2) 0.091(3) -0.008(2) 0.013(2) 0.0047(19)
C12A 0.0403(19) 0.0415(19) 0.053(2) -0.0060(16) 0.0145(16) 0.0030(16)
C13A 0.048(2) 0.080(3) 0.061(2) 0.017(2) -0.0037(19) 0.010(2)
C14A 0.067(3) 0.066(3) 0.041(2) -0.0048(19) 0.013(2) -0.013(2)
C15A 0.113(4) 0.100(4) 0.079(3) -0.047(3) 0.030(3) -0.042(3)
C16A 0.0337(18) 0.0423(19) 0.0390(18) 0.0035(15) -0.0003(14) 0.0031(15)
C17A 0.0319(17) 0.0433(19) 0.0328(17) 0.0010(14) 0.0019(14) -0.0003(15)
C18A 0.049(2) 0.073(3) 0.038(2) -0.0001(18) -0.0011(17) 0.012(2)
C19A 0.063(3) 0.108(4) 0.035(2) -0.013(2) -0.0062(19) 0.006(3)
C20A 0.073(3) 0.074(3) 0.046(2) -0.017(2) 0.011(2) 0.006(2)
C21A 0.065(3) 0.060(2) 0.051(2) -0.0005(19) 0.011(2) 0.018(2)
C22A 0.045(2) 0.064(2) 0.0361(19) -0.0011(17) 0.0003(16) 0.0132(18)
Cl1B 0.0804(7) 0.0655(6) 0.0514(6) 0.0176(5) 0.0123(5) -0.0260(5)
O1B 0.084(2) 0.0761(19) 0.0312(13) 0.0087(13) 0.0027(13) -0.0182(15)
O2B 0.0469(14) 0.0532(14) 0.0345(12) -0.0060(11) -0.0012(10) -0.0032(12)
O3B 0.0568(17) 0.0593(17) 0.0767(19) -0.0059(15) 0.0039(15) 0.0122(14)
O4B 0.0580(16) 0.0711(17) 0.0396(14) 0.0076(12) -0.0012(12) -0.0309(14)
O5B 0.093(2) 0.0359(14) 0.0683(19) -0.0119(13) -0.0260(15) 0.0169(14)
O6B 0.0375(12) 0.0408(13) 0.0442(13) -0.0099(10) -0.0020(10) -0.0021(10)
N1B 0.0326(14) 0.0350(14) 0.0259(13) -0.0021(11) 0.0014(11) -0.0013(11)
C1B 0.049(2) 0.0360(18) 0.0397(19) 0.0070(15) 0.0054(16) -0.0047(16)
C2B 0.052(2) 0.0423(19) 0.0355(19) 0.0068(15) 0.0042(16) 0.0030(16)
C3B 0.045(2) 0.0403(18) 0.0323(17) -0.0033(14) -0.0011(15) 0.0048(16)
C4B 0.0373(18) 0.0422(19) 0.0360(18) 0.0012(15) 0.0078(15) -0.0022(16)
C5B 0.0336(17) 0.0334(17) 0.0328(17) -0.0016(13) 0.0029(14) -0.0023(14)
C6B 0.0378(18) 0.0286(16) 0.0362(17) -0.0002(14) 0.0029(14) 0.0017(14)
C7B 0.048(2) 0.0341(18) 0.0414(19) -0.0034(15) 0.0086(16) -0.0051(16)
C8B 0.0357(17) 0.0309(17) 0.0383(17) -0.0055(14) 0.0057(14) -0.0052(14)
C9B 0.0315(17) 0.0328(16) 0.0350(17) -0.0018(14) 0.0100(14) 0.0002(14)
C10B 0.039(2) 0.058(2) 0.060(2) 0.0027(19) -0.0107(17) -0.0023(18)
C11B 0.035(2) 0.061(3) 0.092(3) 0.002(2) 0.012(2) 0.0065(19)
C12B 0.048(2) 0.0374(19) 0.055(2) -0.0019(16) 0.0155(17) 0.0038(16)
C13B 0.066(3) 0.063(3) 0.053(2) -0.004(2) -0.002(2) 0.017(2)
C14B 0.060(3) 0.048(2) 0.051(2) -0.0047(18) 0.015(2) -0.004(2)
C15B 0.108(4) 0.066(3) 0.076(3) -0.030(2) 0.023(3) -0.019(3)
C16B 0.0372(18) 0.0438(19) 0.0333(17) 0.0012(15) 0.0003(14) -0.0025(15)
C17B 0.0378(18) 0.0416(18) 0.0268(16) -0.0012(14) 0.0031(14) -0.0075(15)
C18B 0.042(2) 0.058(2) 0.0362(18) -0.0061(17) 0.0014(15) 0.0027(18)
C19B 0.057(2) 0.056(2) 0.060(3) -0.008(2) 0.015(2) 0.0070(19)
C20B 0.085(3) 0.058(3) 0.047(2) -0.015(2) 0.026(2) -0.012(2)
C21B 0.089(3) 0.069(3) 0.0226(17) -0.0049(18) 0.0065(19) -0.023(2)
C22B 0.059(2) 0.054(2) 0.0326(18) 0.0022(17) 0.0013(17) -0.0074(18)

loop_
_atom_type_symbol
_atom_type_description
_atom_type_scat_dispersion_real
_atom_type_scat_dispersion_imag
_atom_type_scat_source
C C 0.0033 0.0016 'International Tables Vol C Tables 4.2.6.8 and 6.1.1.4'
H H 0.0000 0.0000 'International Tables Vol C Tables 4.2.6.8 and 6.1.1.4'
N N 0.0061 0.0033 'International Tables Vol C Tables 4.2.6.8 and 6.1.1.4'
O O 0.0106 0.0060 'International Tables Vol C Tables 4.2.6.8 and 6.1.1.4'
Cl Cl 0.1484 0.1585 'International Tables Vol C Tables 4.2.6.8 and 6.1.1.4'

loop_
_geom_angle_atom_site_label_1
_geom_angle_atom_site_label_2
_geom_angle_atom_site_label_3
_geom_angle
C14A O2A C3A 114.4(3)
C8A O6A C10A 110.2(2)
C9A N1A C16A 121.1(3)
C9A N1A C8A 118.6(2)
C16A N1A C8A 119.5(2)
C6A C1A C2A 122.1(3)
C6A C1A Cl1A 122.9(3)
C2A C1A Cl1A 114.9(2)
O1A C2A C1A 123.7(3)
O1A C2A C3A 120.1(3)
C1A C2A C3A 116.0(3)
O2A C3A C4A 110.3(3)
O2A C3A C13A 106.8(3)
C4A C3A C13A 107.1(3)
O2A C3A C2A 108.7(3)
C4A C3A C2A 115.4(3)
C13A C3A C2A 108.1(3)
O4A C4A C5A 124.6(3)
O4A C4A C3A 118.5(3)
C5A C4A C3A 116.8(3)
C9A C5A C6A 120.0(3)
C9A C5A C4A 118.6(3)
C6A C5A C4A 121.4(3)
C1A C6A C5A 122.4(3)
C1A C6A C7A 123.1(3)
C5A C6A C7A 114.5(3)
O5A C7A C6A 106.1(3)
O5A C7A C8A 110.6(3)
C6A C7A C8A 111.8(3)
O6A C8A N1A 108.4(2)
O6A C8A C12A 106.9(2)
N1A C8A C12A 111.6(2)
O6A C8A C7A 107.0(2)
N1A C8A C7A 110.0(2)
C12A C8A C7A 112.8(3)
N1A C9A C5A 125.0(3)
O6A C10A C11A 105.3(3)
C10A C11A C12A 103.1(3)
C11A C12A C8A 103.1(3)
O3A C14A O2A 122.1(4)
O3A C14A C15A 126.2(4)
O2A C14A C15A 111.6(4)
N1A C16A C17A 114.5(3)
C18A C17A C22A 118.5(3)
C18A C17A C16A 119.4(3)
C22A C17A C16A 122.1(3)
C17A C18A C19A 120.4(4)
C20A C19A C18A 120.6(4)
C21A C20A C19A 119.5(4)
C20A C21A C22A 120.2(4)
C21A C22A C17A 120.9(3)
C14B O2B C3B 115.0(3)
C8B O6B C10B 110.0(2)
C9B N1B C16B 120.9(2)
C9B N1B C8B 118.8(2)
C16B N1B C8B 119.1(2)
C6B C1B C2B 122.2(3)
C6B C1B Cl1B 122.1(3)
C2B C1B Cl1B 115.7(2)
O1B C2B C1B 123.5(3)
O1B C2B C3B 120.4(3)
C1B C2B C3B 115.9(3)
O2B C3B C4B 110.8(3)
O2B C3B C13B 105.8(3)
C4B C3B C13B 106.6(3)
O2B C3B C2B 109.2(2)
C4B C3B C2B 115.7(3)
C13B C3B C2B 108.2(3)
O4B C4B C5B 125.1(3)
O4B C4B C3B 118.8(3)
C5B C4B C3B 115.9(3)
C9B C5B C6B 120.0(3)
C9B C5B C4B 118.4(3)
C6B C5B C4B 121.6(3)
C1B C6B C5B 122.2(3)
C1B C6B C7B 122.1(3)
C5B C6B C7B 115.6(3)
O5B C7B C6B 106.3(3)
O5B C7B C8B 111.6(3)
C6B C7B C8B 113.4(2)
O6B C8B N1B 108.7(2)
O6B C8B C7B 107.4(2)
N1B C8B C7B 110.9(2)
O6B C8B C12B 106.9(2)
N1B C8B C12B 110.8(2)
C7B C8B C12B 111.9(3)
N1B C9B C5B 125.5(3)
O6B C10B C11B 105.5(3)
C10B C11B C12B 102.3(3)
C11B C12B C8B 103.0(3)
O3B C14B O2B 121.3(3)
O3B C14B C15B 126.3(4)
O2B C14B C15B 112.4(4)
N1B C16B C17B 114.8(3)
C18B C17B C22B 118.8(3)
C18B C17B C16B 122.2(3)
C22B C17B C16B 118.9(3)
C17B C18B C19B 121.0(3)
C20B C19B C18B 119.7(4)
C21B C20B C19B 119.4(4)
C20B C21B C22B 120.8(3)
C21B C22B C17B 120.2(4)

loop_
_geom_bond_atom_site_label_1
_geom_bond_atom_site_label_2
_geom_bond_distance
Cl1A C1A 1.737(3)
O1A C2A 1.201(4)
O2A C14A 1.351(5)
O2A C3A 1.432(4)
O3A C14A 1.193(5)
O4A C4A 1.226(4)
O5A C7A 1.427(4)
O6A C8A 1.417(3)
O6A C10A 1.442(4)
N1A C9A 1.322(4)
N1A C16A 1.465(4)
N1A C8A 1.479(4)
C1A C6A 1.342(4)
C1A C2A 1.465(5)
C2A C3A 1.540(4)
C3A C4A 1.529(4)
C3A C13A 1.530(5)
C4A C5A 1.443(4)
C5A C9A 1.373(4)
C5A C6A 1.439(4)
C6A C7A 1.512(4)
C7A C8A 1.522(4)
C8A C12A 1.520(4)
C10A C11A 1.495(5)
C11A C12A 1.516(5)
C14A C15A 1.486(5)
C16A C17A 1.506(4)
C17A C18A 1.375(4)
C17A C22A 1.378(4)
C18A C19A 1.377(5)
C19A C20A 1.367(5)
C20A C21A 1.364(5)
C21A C22A 1.375(5)
Cl1B C1B 1.740(3)
O1B C2B 1.211(4)
O2B C14B 1.348(4)
O2B C3B 1.428(4)
O3B C14B 1.204(4)
O4B C4B 1.221(4)
O5B C7B 1.406(4)
O6B C8B 1.409(3)
O6B C10B 1.438(4)
N1B C9B 1.315(4)
N1B C16B 1.471(4)
N1B C8B 1.480(4)
C1B C6B 1.346(4)
C1B C2B 1.463(5)
C2B C3B 1.532(5)
C3B C4B 1.527(4)
C3B C13B 1.530(5)
C4B C5B 1.440(4)
C5B C9B 1.375(4)
C5B C6B 1.438(4)
C6B C7B 1.509(4)
C7B C8B 1.528(4)
C8B C12B 1.534(4)
C10B C11B 1.497(5)
C11B C12B 1.521(5)
C14B C15B 1.478(5)
C16B C17B 1.510(4)
C17B C18B 1.379(4)
C17B C22B 1.380(4)
C18B C19B 1.385(5)
C19B C20B 1.374(5)
C20B C21B 1.375(5)
C21B C22B 1.378(5)

loop_
_geom_torsion_atom_site_label_1
_geom_torsion_atom_site_label_2
_geom_torsion_atom_site_label_3
_geom_torsion_atom_site_label_4
_geom_torsion
C6A C1A C2A O1A -168.3(4)
Cl1A C1A C2A O1A 9.5(5)
C6A C1A C2A C3A 17.3(5)
Cl1A C1A C2A C3A -164.9(2)
C14A O2A C3A C4A -62.3(3)
C14A O2A C3A C13A -178.3(3)
C14A O2A C3A C2A 65.2(3)
O1A C2A C3A O2A 32.6(4)
C1A C2A C3A O2A -152.9(3)
O1A C2A C3A C4A 157.1(3)
C1A C2A C3A C4A -28.4(4)
O1A C2A C3A C13A -83.0(4)
C1A C2A C3A C13A 91.5(3)
O2A C3A C4A O4A -36.3(4)
C13A C3A C4A O4A 79.6(4)
C2A C3A C4A O4A -160.0(3)
O2A C3A C4A C5A 146.4(3)
C13A C3A C4A C5A -97.7(3)
C2A C3A C4A C5A 22.7(4)
O4A C4A C5A C9A -0.7(5)
C3A C4A C5A C9A 176.5(3)
O4A C4A C5A C6A 177.3(3)
C3A C4A C5A C6A -5.6(4)
C2A C1A C6A C5A 0.7(5)
Cl1A C1A C6A C5A -176.9(2)
C2A C1A C6A C7A -177.4(3)
Cl1A C1A C6A C7A 5.0(5)
C9A C5A C6A C1A 170.8(3)
C4A C5A C6A C1A -7.1(5)
C9A C5A C6A C7A -10.9(4)
C4A C5A C6A C7A 171.2(3)
C1A C6A C7A O5A 97.0(4)
C5A C6A C7A O5A -81.2(3)
C1A C6A C7A C8A -142.3(3)
C5A C6A C7A C8A 39.4(4)
C10A O6A C8A N1A 121.3(3)
C10A O6A C8A C12A 0.9(3)
C10A O6A C8A C7A -120.1(3)
C9A N1A C8A O6A 153.9(2)
C16A N1A C8A O6A -36.4(3)
C9A N1A C8A C12A -88.7(3)
C16A N1A C8A C12A 81.0(3)
C9A N1A C8A C7A 37.2(3)
C16A N1A C8A C7A -153.1(3)
O5A C7A C8A O6A -51.1(3)
C6A C7A C8A O6A -169.0(2)
O5A C7A C8A N1A 66.5(3)
C6A C7A C8A N1A -51.5(3)
O5A C7A C8A C12A -168.2(3)
C6A C7A C8A C12A 73.8(3)
C16A N1A C9A C5A -178.2(3)
C8A N1A C9A C5A -8.6(4)
C6A C5A C9A N1A -5.8(5)
C4A C5A C9A N1A 172.1(3)
C8A O6A C10A C11A 20.0(4)
O6A C10A C11A C12A -32.3(4)
C10A C11A C12A C8A 32.2(4)
O6A C8A C12A C11A -21.0(3)
N1A C8A C12A C11A -139.3(3)
C7A C8A C12A C11A 96.3(3)
C3A O2A C14A O3A 1.8(5)
C3A O2A C14A C15A -178.9(3)
C9A N1A C16A C17A -109.3(3)
C8A N1A C16A C17A 81.2(3)
N1A C16A C17A C18A -145.0(3)
N1A C16A C17A C22A 36.7(4)
C22A C17A C18A C19A 0.7(5)
C16A C17A C18A C19A -177.6(3)
C17A C18A C19A C20A -0.6(6)
C18A C19A C20A C21A 0.1(6)
C19A C20A C21A C22A 0.3(6)
C20A C21A C22A C17A -0.3(6)
C18A C17A C22A C21A -0.2(5)
C16A C17A C22A C21A 178.0(3)
C6B C1B C2B O1B 170.8(3)
Cl1B C1B C2B O1B -8.5(5)
C6B C1B C2B C3B -14.2(5)
Cl1B C1B C2B C3B 166.4(2)
C14B O2B C3B C4B 64.2(3)
C14B O2B C3B C13B 179.4(3)
C14B O2B C3B C2B -64.4(3)
O1B C2B C3B O2B -30.5(4)
C1B C2B C3B O2B 154.4(3)
O1B C2B C3B C4B -156.4(3)
C1B C2B C3B C4B 28.5(4)
O1B C2B C3B C13B 84.1(4)
C1B C2B C3B C13B -91.0(3)
O2B C3B C4B O4B 33.1(4)
C13B C3B C4B O4B -81.5(4)
C2B C3B C4B O4B 158.2(3)
O2B C3B C4B C5B -152.3(3)
C13B C3B C4B C5B 93.0(3)
C2B C3B C4B C5B -27.3(4)
O4B C4B C5B C9B 5.3(5)
C3B C4B C5B C9B -168.9(3)
O4B C4B C5B C6B -174.0(3)
C3B C4B C5B C6B 11.9(4)
C2B C1B C6B C5B -2.2(5)
Cl1B C1B C6B C5B 177.1(2)
C2B C1B C6B C7B 174.9(3)
Cl1B C1B C6B C7B -5.8(4)
C9B C5B C6B C1B -175.7(3)
C4B C5B C6B C1B 3.5(5)
C9B C5B C6B C7B 7.0(4)
C4B C5B C6B C7B -173.8(3)
C1B C6B C7B O5B -86.8(4)
C5B C6B C7B O5B 90.5(3)
C1B C6B C7B C8B 150.3(3)
C5B C6B C7B C8B -32.4(4)
C10B O6B C8B N1B -117.3(3)
C10B O6B C8B C7B 122.6(3)
C10B O6B C8B C12B 2.3(3)
C9B N1B C8B O6B -154.1(2)
C16B N1B C8B O6B 38.9(3)
C9B N1B C8B C7B -36.2(3)
C16B N1B C8B C7B 156.8(2)
C9B N1B C8B C12B 88.8(3)
C16B N1B C8B C12B -78.2(3)
O5B C7B C8B O6B 44.5(3)
C6B C7B C8B O6B 164.5(2)
O5B C7B C8B N1B -74.1(3)
C6B C7B C8B N1B 45.8(3)
O5B C7B C8B C12B 161.6(3)
C6B C7B C8B C12B -78.5(3)
C16B N1B C9B C5B 178.0(3)
C8B N1B C9B C5B 11.2(4)
C6B C5B C9B N1B 4.8(5)
C4B C5B C9B N1B -174.5(3)
C8B O6B C10B C11B -23.4(3)
O6B C10B C11B C12B 34.3(4)
C10B C11B C12B C8B -32.0(4)
O6B C8B C12B C11B 19.1(3)
N1B C8B C12B C11B 137.4(3)
C7B C8B C12B C11B -98.2(3)
C3B O2B C14B O3B -1.7(5)
C3B O2B C14B C15B 177.9(3)
C9B N1B C16B C17B 107.5(3)
C8B N1B C16B C17B -85.8(3)
N1B C16B C17B C18B -33.9(4)
N1B C16B C17B C22B 149.7(3)
C22B C17B C18B C19B 0.2(5)
C16B C17B C18B C19B -176.2(3)
C17B C18B C19B C20B -0.5(5)
C18B C19B C20B C21B 0.4(6)
C19B C20B C21B C22B 0.1(6)
C20B C21B C22B C17B -0.5(5)
C18B C17B C22B C21B 0.3(5)
C16B C17B C22B C21B 176.8(3)
